data_4319601
loop_
_publ_author_name
'Louise Broge'
'Ulla Pretzmann'
'Nicolai Jensen'
'Inger S\/otofte'
'Carl Erik Olsen'
'Johan Springborg'

_publ_section_title
;
 Cobalt(II), Nickel(II), Copper(II), and Zinc(II) Complexes with
 [35]Adamanzane, 1,5,9,13-Tetraazabicyclo[7.7.3]nonadecane, and
 [(2.3)2.21]Adamanzane, 1,5,9,12-Tetraazabicyclo[7.5.2]hexadecane
;
_journal_name_full 'Inorganic Chemistry'
_journal_page_first 2323
_journal_page_last 2334
_journal_paper_doi 10.1021/ic0011157
_journal_volume 40
_journal_year 2001
_chemical_formula_sum 'C15 H32 Cl2 N4 Ni O8'
_chemical_formula_weight 524.04
_chemical_name_systematic
; 
 ? 
;
_space_group_IT_number 19
_symmetry_cell_setting orthorhombic
_symmetry_space_group_name_Hall 'P 2ac 2ab'
_symmetry_space_group_name_H-M 'P 21 21 21'
_atom_sites_solution_hydrogens geom
_atom_sites_solution_primary direct
_atom_sites_solution_secondary difmap
_audit_creation_method SHELXL
_cell_angle_alpha 90.00
_cell_angle_beta 90.00
_cell_angle_gamma 90.00
_cell_formula_units_Z 4
_cell_length_a 10.1453(4)
_cell_length_b 13.9663(6)
_cell_length_c 14.5922(6)
_cell_measurement_temperature 120(2)
_cell_volume 2067.60(15)
_computing_structure_refinement 'SHELXL-93 (Sheldrick, 1993)'
_computing_structure_solution 'SHELXS-86 (Sheldrick, 1990)'
_diffrn_ambient_temperature 120(2)
_diffrn_radiation_monochromator graphite
_diffrn_radiation_source 'fine-focus sealed tube'
_diffrn_radiation_type MoK\a
_diffrn_radiation_wavelength 0.71073
_diffrn_reflns_av_R_equivalents 0.0444
_diffrn_reflns_av_sigmaI/netI 0.0620
_diffrn_reflns_limit_h_max 13
_diffrn_reflns_limit_h_min -8
_diffrn_reflns_limit_k_max 19
_diffrn_reflns_limit_k_min -19
_diffrn_reflns_limit_l_max 19
_diffrn_reflns_limit_l_min -20
_diffrn_reflns_number 14351
_diffrn_reflns_theta_max 29.66
_diffrn_reflns_theta_min 2.02
_exptl_absorpt_coefficient_mu 1.249
_exptl_crystal_density_diffrn 1.683
_exptl_crystal_F_000 1096
_refine_diff_density_max 0.317
_refine_diff_density_min -0.379
_refine_diff_density_rms 0.077
_refine_ls_abs_structure_details 'Flack H D (1983), Acta Cryst. A39, 876-881'
_refine_ls_abs_structure_Flack -0.010(12)
_refine_ls_extinction_method none
_refine_ls_goodness_of_fit_all 1.015
_refine_ls_goodness_of_fit_obs 1.048
_refine_ls_matrix_type full
_refine_ls_number_parameters 271
_refine_ls_number_reflns 5280
_refine_ls_number_restraints 0
_refine_ls_restrained_S_all 1.015
_refine_ls_restrained_S_obs 1.048
_refine_ls_R_factor_all 0.0546
_refine_ls_R_factor_obs 0.0362
_refine_ls_shift/esd_max -0.001
_refine_ls_shift/esd_mean 0.000
_refine_ls_structure_factor_coef Fsqd
_refine_ls_weighting_details 'w=1/[\s^2^(Fo^2^)+(0.0290P)^2^+0.0000P] where P=(Fo^2^+2Fc^2^)/3'
_refine_ls_weighting_scheme calc
_refine_ls_wR_factor_all 0.0698
_refine_ls_wR_factor_obs 0.0648
_reflns_number_observed 4324
_reflns_number_total 5280
_reflns_observed_criterion >2sigma(I)
_cod_data_source_file ic0011157_6.cif
_cod_data_source_block IC0011157-7
_cod_depositor_comments
;
The following automatic conversions were performed:

'_refine_ls_weighting_scheme' value 'calc
w=1/[\s^2^(Fo^2^)+(0.0290P)^2^+0.0000P] where P=(Fo^2^+2Fc^2^)/3' was
changed to 'calc'. New tag '_refine_ls_weighting_details' was
created. The value of the new tag was set to
'w=1/[\s^2^(Fo^2^)+(0.0290P)^2^+0.0000P] where P=(Fo^2^+2Fc^2^)/3'.

Automatic conversion script
Id: cif_fix_values 3143 2015-03-26 13:38:13Z robertas 
;
_cod_database_code 4319601

loop_
_symmetry_equiv_pos_as_xyz
'x, y, z'
'-x+1/2, -y, z+1/2'
'-x, y+1/2, -z+1/2'
'x+1/2, -y+1/2, -z'

loop_
_atom_site_aniso_label
_atom_site_aniso_U_11
_atom_site_aniso_U_22
_atom_site_aniso_U_33
_atom_site_aniso_U_23
_atom_site_aniso_U_13
_atom_site_aniso_U_12
Ni 0.0124(2) 0.01264(15) 0.01405(15) -0.00074(13) -0.00033(15) 0.00012(14)
Cl1 0.0136(3) 0.0219(3) 0.0213(3) -0.0035(3) -0.0022(3) 0.0018(3)
O1 0.0206(11) 0.0181(10) 0.0243(10) -0.0081(8) 0.0014(9) 0.0033(9)
O2 0.0179(11) 0.0214(10) 0.0208(10) -0.0058(8) -0.0042(9) -0.0016(9)
O3 0.0265(13) 0.0308(11) 0.0287(11) -0.0022(10) -0.0125(10) 0.0125(10)
O4 0.0179(11) 0.0343(12) 0.0310(11) -0.0002(10) 0.0064(9) -0.0049(10)
N1 0.020(2) 0.0148(11) 0.0178(11) -0.0001(9) -0.0014(10) 0.0001(10)
C1 0.021(2) 0.0201(13) 0.0176(13) 0.0011(11) -0.0013(13) 0.0026(14)
C2 0.023(2) 0.0232(13) 0.0133(12) -0.0001(11) -0.0024(11) 0.0023(14)
C3 0.022(2) 0.0220(15) 0.0162(14) -0.0008(11) 0.0039(12) 0.0040(13)
N2 0.0149(13) 0.0172(11) 0.0149(11) -0.0007(9) -0.0018(10) -0.0007(10)
C4 0.027(2) 0.0157(13) 0.0202(14) -0.0024(11) 0.0011(13) 0.0016(14)
C5 0.031(2) 0.0123(12) 0.0232(14) 0.0001(10) 0.0000(13) -0.0007(13)
C6 0.020(2) 0.0150(13) 0.0218(14) -0.0001(12) -0.0011(14) -0.0053(11)
N3 0.0156(13) 0.0173(11) 0.0166(11) -0.0030(9) 0.0002(10) -0.0008(11)
C7 0.018(2) 0.0219(15) 0.0163(14) 0.0017(11) 0.0037(12) 0.0003(12)
C8 0.027(2) 0.0215(14) 0.0158(12) -0.0014(11) 0.0004(12) -0.0007(14)
C9 0.022(2) 0.0221(14) 0.0166(13) -0.0046(11) 0.0001(13) 0.0027(14)
N4 0.0141(12) 0.0152(11) 0.0176(11) 0.0013(10) 0.0002(11) 0.0015(9)
C10 0.021(2) 0.0146(13) 0.0258(15) 0.0012(12) -0.0041(13) -0.0033(13)
C11 0.024(2) 0.0120(11) 0.0284(14) 0.0003(12) -0.0074(15) 0.0016(11)
C12 0.023(2) 0.0146(13) 0.0249(15) 0.0041(11) -0.0010(13) 0.0028(13)
C13 0.015(2) 0.0238(14) 0.0182(15) 0.0001(12) -0.0013(12) 0.0042(12)
C14 0.0136(13) 0.0227(14) 0.0224(14) 0.0016(12) -0.0021(11) 0.0029(12)
C15 0.014(2) 0.0212(13) 0.021(2) -0.0023(11) -0.0040(12) -0.0013(12)
Cl2 0.0209(4) 0.0174(3) 0.0162(3) -0.0017(3) 0.0008(3) -0.0010(3)
O5 0.042(2) 0.071(2) 0.0301(13) -0.0256(13) -0.0045(12) -0.0174(15)
O6 0.038(2) 0.0277(12) 0.0507(15) -0.0085(11) -0.0005(12) 0.0144(12)
O7 0.065(2) 0.0374(14) 0.0414(14) 0.0231(11) 0.0088(14) 0.0088(14)
O8 0.0268(14) 0.052(2) 0.0349(13) -0.0136(11) 0.0131(11) -0.0150(12)

loop_
_atom_site_label
_atom_site_type_symbol
_atom_site_fract_x
_atom_site_fract_y
_atom_site_fract_z
_atom_site_U_iso_or_equiv
_atom_site_thermal_displace_type
_atom_site_occupancy
_atom_site_calc_flag
_atom_site_refinement_flags
_atom_site_disorder_group
Ni Ni 0.52393(3) 0.48647(2) 0.03896(2) 0.01302(8) Uani 1 d . .
Cl1 Cl 0.80092(7) 0.47244(5) 0.05352(4) 0.01894(15) Uani 1 d . .
O1 O 0.7136(2) 0.53653(13) 0.10459(13) 0.0210(5) Uani 1 d . .
O2 O 0.7124(2) 0.41024(13) 0.00079(13) 0.0200(4) Uani 1 d . .
O3 O 0.8786(2) 0.41673(15) 0.11497(14) 0.0287(5) Uani 1 d . .
O4 O 0.8815(2) 0.52646(15) -0.00763(13) 0.0277(5) Uani 1 d . .
N1 N 0.4974(2) 0.39090(14) 0.14540(14) 0.0174(5) Uani 1 d . .
H1 H 0.4063(2) 0.38584(14) 0.14996(14) 0.021 Uiso 1 calc R .
C1 C 0.5380(3) 0.4232(2) 0.2385(2) 0.0195(6) Uani 1 d . .
H11 H 0.6348(3) 0.4177(2) 0.2447(2) 0.023 Uiso 1 calc R .
H12 H 0.4969(3) 0.3813(2) 0.2852(2) 0.023 Uiso 1 calc R .
C2 C 0.4966(3) 0.5268(2) 0.2556(2) 0.0198(6) Uani 1 d . .
H21 H 0.4803(3) 0.5355(2) 0.3219(2) 0.024 Uiso 1 calc R .
H22 H 0.5704(3) 0.5695(2) 0.2382(2) 0.024 Uiso 1 calc R .
C3 C 0.3741(3) 0.5573(2) 0.2031(2) 0.0202(6) Uani 1 d . .
H31 H 0.3097(3) 0.5040(2) 0.2043(2) 0.024 Uiso 1 calc R .
H32 H 0.3335(3) 0.6124(2) 0.2351(2) 0.024 Uiso 1 calc R .
N2 N 0.3992(2) 0.5848(2) 0.10491(15) 0.0157(5) Uani 1 d . .
C4 C 0.4599(3) 0.6830(2) 0.1079(2) 0.0208(6) Uani 1 d . .
H41 H 0.5397(3) 0.6793(2) 0.1468(2) 0.025 Uiso 1 calc R .
H42 H 0.3970(3) 0.7261(2) 0.1392(2) 0.025 Uiso 1 calc R .
C5 C 0.4988(3) 0.7297(2) 0.0182(2) 0.0221(7) Uani 1 d . .
H51 H 0.4182(3) 0.7388(2) -0.0190(2) 0.026 Uiso 1 calc R .
H52 H 0.5348(3) 0.7940(2) 0.0318(2) 0.026 Uiso 1 calc R .
C6 C 0.5988(3) 0.6760(2) -0.0393(2) 0.0189(6) Uani 1 d . .
H61 H 0.6224(3) 0.7144(2) -0.0940(2) 0.023 Uiso 1 calc R .
H62 H 0.6800(3) 0.6648(2) -0.0032(2) 0.023 Uiso 1 calc R .
N3 N 0.5411(2) 0.5831(2) -0.06809(14) 0.0165(5) Uani 1 d . .
H3 H 0.4548(2) 0.5975(2) -0.08452(14) 0.020 Uiso 1 calc R .
C7 C 0.6009(3) 0.5410(2) -0.1524(2) 0.0187(6) Uani 1 d . .
H71 H 0.6846(3) 0.5083(2) -0.1367(2) 0.022 Uiso 1 calc R .
H72 H 0.6206(3) 0.5923(2) -0.1971(2) 0.022 Uiso 1 calc R .
C8 C 0.5054(3) 0.4701(2) -0.1938(2) 0.0214(7) Uani 1 d . .
H81 H 0.5441(3) 0.4459(2) -0.2517(2) 0.026 Uiso 1 calc R .
H82 H 0.4236(3) 0.5049(2) -0.2099(2) 0.026 Uiso 1 calc R .
C9 C 0.4681(3) 0.3847(2) -0.1355(2) 0.0203(6) Uani 1 d . .
H91 H 0.4080(3) 0.3439(2) -0.1721(2) 0.024 Uiso 1 calc R .
H92 H 0.5492(3) 0.3470(2) -0.1244(2) 0.024 Uiso 1 calc R .
N4 N 0.4036(2) 0.40240(15) -0.0442(2) 0.0156(5) Uani 1 d . .
C10 C 0.3772(3) 0.3052(2) -0.0034(2) 0.0206(7) Uani 1 d . .
H101 H 0.3378(3) 0.2638(2) -0.0512(2) 0.025 Uiso 1 calc R .
H102 H 0.3114(3) 0.3123(2) 0.0462(2) 0.025 Uiso 1 calc R .
C11 C 0.4976(3) 0.2551(2) 0.0352(2) 0.0213(7) Uani 1 d . .
H111 H 0.5718(3) 0.2636(2) -0.0081(2) 0.026 Uiso 1 calc R .
H112 H 0.4788(3) 0.1857(2) 0.0393(2) 0.026 Uiso 1 calc R .
C12 C 0.5404(3) 0.2909(2) 0.1296(2) 0.0208(6) Uani 1 d . .
H121 H 0.5021(3) 0.2491(2) 0.1774(2) 0.025 Uiso 1 calc R .
H122 H 0.6376(3) 0.2872(2) 0.1345(2) 0.025 Uiso 1 calc R .
C13 C 0.2681(3) 0.5896(2) 0.0580(2) 0.0191(6) Uani 1 d . .
H131 H 0.2763(3) 0.6323(2) 0.0042(2) 0.023 Uiso 1 calc R .
H132 H 0.2042(3) 0.6194(2) 0.1006(2) 0.023 Uiso 1 calc R .
C14 C 0.2123(3) 0.4948(2) 0.0262(2) 0.0195(6) Uani 1 d . .
H141 H 0.1170(3) 0.5037(2) 0.0143(2) 0.023 Uiso 1 calc R .
H142 H 0.2205(3) 0.4485(2) 0.0773(2) 0.023 Uiso 1 calc R .
C15 C 0.2736(3) 0.4498(2) -0.0586(2) 0.0186(6) Uani 1 d . .
H151 H 0.2113(3) 0.4018(2) -0.0833(2) 0.022 Uiso 1 calc R .
H152 H 0.2844(3) 0.5003(2) -0.1056(2) 0.022 Uiso 1 calc R .
Cl2 Cl 0.19477(7) 0.27717(5) 0.26886(4) 0.0182(2) Uani 1 d . .
O5 O 0.2593(3) 0.3191(2) 0.3467(2) 0.0478(7) Uani 1 d . .
O6 O 0.2646(2) 0.1950(2) 0.2376(2) 0.0388(6) Uani 1 d . .
O7 O 0.1943(3) 0.3464(2) 0.1968(2) 0.0479(7) Uani 1 d . .
O8 O 0.0629(2) 0.2536(2) 0.29281(15) 0.0380(6) Uani 1 d . .

loop_
_atom_type_symbol
_atom_type_description
_atom_type_scat_dispersion_real
_atom_type_scat_dispersion_imag
_atom_type_scat_source
C C 0.0033 0.0016 'International Tables Vol C Tables 4.2.6.8 and 6.1.1.4'
H H 0.0000 0.0000 'International Tables Vol C Tables 4.2.6.8 and 6.1.1.4'
N N 0.0061 0.0033 'International Tables Vol C Tables 4.2.6.8 and 6.1.1.4'
O O 0.0106 0.0060 'International Tables Vol C Tables 4.2.6.8 and 6.1.1.4'
Cl Cl 0.1484 0.1585 'International Tables Vol C Tables 4.2.6.8 and 6.1.1.4'
Ni Ni 0.3393 1.1124 'International Tables Vol C Tables 4.2.6.8 and 6.1.1.4'

loop_
_geom_angle_atom_site_label_1
_geom_angle_atom_site_label_2
_geom_angle_atom_site_label_3
_geom_angle
_geom_angle_site_symmetry_1
_geom_angle_site_symmetry_3
_geom_angle_publ_flag
N1 Ni N3 177.34(10) . . ?
N1 Ni N4 89.87(9) . . ?
N3 Ni N4 88.69(9) . . ?
N1 Ni N2 89.99(9) . . ?
N3 Ni N2 88.28(9) . . ?
N4 Ni N2 106.41(9) . . ?
N1 Ni O2 89.48(8) . . ?
N3 Ni O2 92.87(8) . . ?
N4 Ni O2 94.97(8) . . ?
N2 Ni O2 158.61(8) . . ?
N1 Ni O1 89.54(8) . . ?
N3 Ni O1 92.67(8) . . ?
N4 Ni O1 156.91(8) . . ?
N2 Ni O1 96.67(8) . . ?
O2 Ni O1 61.94(6) . . ?
O3 Cl1 O4 111.42(13) . . ?
O3 Cl1 O1 110.39(12) . . ?
O4 Cl1 O1 110.01(12) . . ?
O3 Cl1 O2 110.21(12) . . ?
O4 Cl1 O2 109.65(12) . . ?
O1 Cl1 O2 104.97(12) . . ?
Cl1 O1 Ni 96.34(9) . . ?
Cl1 O2 Ni 96.31(9) . . ?
C12 N1 C1 110.3(2) . . ?
C12 N1 Ni 117.0(2) . . ?
C1 N1 Ni 117.0(2) . . ?
N1 C1 C2 111.1(2) . . ?
C3 C2 C1 114.1(2) . . ?
N2 C3 C2 114.3(2) . . ?
C13 N2 C4 109.7(2) . . ?
C13 N2 C3 107.2(2) . . ?
C4 N2 C3 105.9(2) . . ?
C13 N2 Ni 110.8(2) . . ?
C4 N2 Ni 111.3(2) . . ?
C3 N2 Ni 111.8(2) . . ?
N2 C4 C5 118.3(2) . . ?
C6 C5 C4 116.1(2) . . ?
N3 C6 C5 109.0(2) . . ?
C6 N3 C7 114.6(2) . . ?
C6 N3 Ni 112.9(2) . . ?
C7 N3 Ni 113.5(2) . . ?
N3 C7 C8 109.1(2) . . ?
C7 C8 C9 116.9(2) . . ?
N4 C9 C8 118.5(2) . . ?
C15 N4 C9 109.5(2) . . ?
C15 N4 C10 107.4(2) . . ?
C9 N4 C10 106.2(2) . . ?
C15 N4 Ni 110.5(2) . . ?
C9 N4 Ni 110.7(2) . . ?
C10 N4 Ni 112.4(2) . . ?
N4 C10 C11 114.8(2) . . ?
C10 C11 C12 114.4(2) . . ?
N1 C12 C11 111.4(2) . . ?
N2 C13 C14 115.7(2) . . ?
C13 C14 C15 117.3(2) . . ?
N4 C15 C14 115.6(2) . . ?
O8 Cl2 O6 111.11(15) . . ?
O8 Cl2 O7 109.6(2) . . ?
O6 Cl2 O7 108.12(15) . . ?
O8 Cl2 O5 109.23(14) . . ?
O6 Cl2 O5 110.8(2) . . ?
O7 Cl2 O5 107.9(2) . . ?

loop_
_geom_bond_atom_site_label_1
_geom_bond_atom_site_label_2
_geom_bond_distance
_geom_bond_site_symmetry_2
_geom_bond_publ_flag
Ni N1 2.066(2) . ?
Ni N3 2.072(2) . ?
Ni N4 2.084(2) . ?
Ni N2 2.101(2) . ?
Ni O2 2.258(2) . ?
Ni O1 2.260(2) . ?
Cl1 O3 1.425(2) . ?
Cl1 O4 1.426(2) . ?
Cl1 O1 1.464(2) . ?
Cl1 O2 1.468(2) . ?
N1 C12 1.481(3) . ?
N1 C1 1.490(3) . ?
C1 C2 1.527(4) . ?
C2 C3 1.521(4) . ?
C3 N2 1.506(3) . ?
N2 C13 1.497(4) . ?
N2 C4 1.503(3) . ?
C4 C5 1.515(4) . ?
C5 C6 1.515(4) . ?
C6 N3 1.484(3) . ?
N3 C7 1.493(3) . ?
C7 C8 1.512(4) . ?
C8 C9 1.513(4) . ?
C9 N4 1.505(3) . ?
N4 C15 1.490(3) . ?
N4 C10 1.507(3) . ?
C10 C11 1.516(4) . ?
C11 C12 1.528(4) . ?
C13 C14 1.514(4) . ?
C14 C15 1.520(4) . ?
Cl2 O8 1.422(2) . ?
Cl2 O6 1.424(2) . ?
Cl2 O7 1.428(2) . ?
Cl2 O5 1.435(2) . ?
